data_4082000
loop_
_publ_author_name
'Yoo, Changho'
'Kim, Jin'
'Lee, Yunho'

_publ_section_title
;
 Synthesis and Reactivity of Nickel(II) Hydroxycarbonyl Species,
 NiCOOH-\kC
;
_journal_issue 23
_journal_name_full Organometallics
_journal_page_first 7195
_journal_paper_doi 10.1021/om400881j
_journal_volume 32
_journal_year 2013
_chemical_formula_moiety C28H41N1Ni1O2P2
_chemical_formula_sum 'C28 H41 N Ni O2 P2'
_chemical_formula_weight 544.27
_chemical_name_common (PNPH)Ni(CO)2
_chemical_name_systematic
; 
 ? 
;
_space_group_IT_number 29
_symmetry_cell_setting orthorhombic
_symmetry_space_group_name_Hall 'P 2c -2ac'
_symmetry_space_group_name_H-M 'P c a 21'
_atom_sites_solution_hydrogens geom
_atom_sites_solution_primary direct
_atom_sites_solution_secondary difmap
_audit_creation_method SHELXL-97
_cell_angle_alpha 90.00
_cell_angle_beta 90.00
_cell_angle_gamma 90.00
_cell_formula_units_Z 4
_cell_length_a 17.023(3)
_cell_length_b 10.137(2)
_cell_length_c 16.716(3)
_cell_measurement_reflns_used 25671
_cell_measurement_temperature 100(2)
_cell_measurement_theta_max 28.00
_cell_measurement_theta_min 1.98
_cell_volume 2884.5(9)
_computing_cell_refinement HKL3000
_computing_data_collection 'PAL ADSC Quantum-210 ADX Program'
_computing_data_reduction HKL3000
_computing_molecular_graphics ORTEP3
_computing_publication_material 'Bruker SHELXTL'
_computing_structure_refinement 'SHELXL-97 (Sheldrick, 1997)'
_computing_structure_solution 'SHELXS-97 (Sheldrick, 1990)'
_diffrn_ambient_temperature 100(2)
_diffrn_measured_fraction_theta_full 0.985
_diffrn_measured_fraction_theta_max 0.985
_diffrn_measurement_device_type 'ADSC Q210 CCD area detector'
_diffrn_measurement_method 'omega scan'
_diffrn_radiation_monochromator 'Si(111) double crystal monochromator'
_diffrn_radiation_source 'PLSII 2D bending magnet'
_diffrn_radiation_type synchrotron
_diffrn_radiation_wavelength 0.69999
_diffrn_reflns_av_R_equivalents 0.0704
_diffrn_reflns_av_sigmaI/netI 0.0448
_diffrn_reflns_limit_h_max 22
_diffrn_reflns_limit_h_min -22
_diffrn_reflns_limit_k_max 13
_diffrn_reflns_limit_k_min -13
_diffrn_reflns_limit_l_max 21
_diffrn_reflns_limit_l_min -21
_diffrn_reflns_number 25671
_diffrn_reflns_theta_full 28.00
_diffrn_reflns_theta_max 28.00
_diffrn_reflns_theta_min 1.98
_exptl_absorpt_coefficient_mu 0.807
_exptl_absorpt_correction_T_max 0.9607
_exptl_absorpt_correction_T_min 0.9607
_exptl_absorpt_correction_type empirical
_exptl_absorpt_process_details 'HKL3000 Scalepack'
_exptl_crystal_colour green
_exptl_crystal_density_diffrn 1.253
_exptl_crystal_density_method 'not measured'
_exptl_crystal_description platy
_exptl_crystal_F_000 1160
_exptl_crystal_size_max 0.05
_exptl_crystal_size_mid 0.05
_exptl_crystal_size_min 0.05
_refine_diff_density_max 1.465
_refine_diff_density_min -0.691
_refine_diff_density_rms 0.080
_refine_ls_abs_structure_details 'Flack H D (1983), Acta Cryst. A39, 876-881'
_refine_ls_abs_structure_Flack 0.006(9)
_refine_ls_extinction_method none
_refine_ls_goodness_of_fit_ref 1.043
_refine_ls_hydrogen_treatment mixed
_refine_ls_matrix_type full
_refine_ls_number_parameters 311
_refine_ls_number_reflns 7187
_refine_ls_number_restraints 1
_refine_ls_restrained_S_all 1.043
_refine_ls_R_factor_all 0.0370
_refine_ls_R_factor_gt 0.0362
_refine_ls_shift/su_max 0.016
_refine_ls_shift/su_mean 0.001
_refine_ls_structure_factor_coef Fsqd
_refine_ls_weighting_details 'calc w=1/[\s^2^(Fo^2^)+(0.0622P)^2^+1.0829P] where P=(Fo^2^+2Fc^2^)/3'
_refine_ls_weighting_scheme calc
_refine_ls_wR_factor_gt 0.0973
_refine_ls_wR_factor_ref 0.0980
_reflns_number_gt 6976
_reflns_number_total 7187
_reflns_threshold_expression >2sigma(I)
_cod_data_source_file om400881j_si_002.cif
_cod_data_source_block p110-1
_cod_depositor_comments
;
The following automatic conversions were performed:

'_symmetry_cell_setting' value 'Orthorhombic' changed to
'orthorhombic' according to
/home/saulius/struct/CIF-dictionaries/cif_core.dic dictionary named
'cif_core.dic' version 2.4.2 from 2011-04-26.

Automatic conversion script
Id: cif_fix_values 1891 2012-01-12 08:04:46Z andrius 
;
_cod_original_cell_volume 2884.5(10)
_cod_original_sg_symbol_H-M Pca2(1)
_cod_database_code 4082000

loop_
_symmetry_equiv_pos_as_xyz
'x, y, z'
'-x, -y, z+1/2'
'x+1/2, -y, z'
'-x+1/2, y, z+1/2'

loop_
_atom_site_label
_atom_site_type_symbol
_atom_site_fract_x
_atom_site_fract_y
_atom_site_fract_z
_atom_site_U_iso_or_equiv
_atom_site_adp_type
_atom_site_occupancy
_atom_site_symmetry_multiplicity
_atom_site_calc_flag
_atom_site_refinement_flags
Ni1 Ni 0.099067(13) 0.63257(2) 0.155245(18) 0.01655(7) Uani 1 1 d .
P2 P 0.20216(3) 0.73940(5) 0.09653(3) 0.01570(10) Uani 1 1 d .
P1 P 0.00556(3) 0.74554(5) 0.22448(3) 0.01367(10) Uani 1 1 d .
C3 C 0.05099(10) 1.00252(18) 0.18010(11) 0.0140(3) Uani 1 1 d .
C4 C 0.06784(11) 1.13469(18) 0.19746(13) 0.0172(4) Uani 1 1 d .
H4A H 0.0973 1.1858 0.1605 0.021 Uiso 1 1 calc R
C6 C -0.00181(12) 1.1203(2) 0.32368(13) 0.0181(4) Uani 1 1 d .
N1 N 0.07044(10) 0.94434(17) 0.10758(11) 0.0169(3) Uani 1 1 d .
C18 C 0.18734(13) 1.1455(2) -0.03359(13) 0.0212(4) Uani 1 1 d .
H18A H 0.1850 1.2302 -0.0577 0.025 Uiso 1 1 calc R
C2 C 0.15169(13) 0.5308(2) 0.22341(15) 0.0256(4) Uani 1 1 d .
C20 C 0.25280(11) 0.9397(2) -0.01283(13) 0.0201(4) Uani 1 1 d .
H20A H 0.2951 0.8818 -0.0248 0.024 Uiso 1 1 calc R
C16 C 0.13265(11) 0.9850(2) 0.05758(11) 0.0162(3) Uani 1 1 d .
C10 C -0.09438(11) 0.7225(2) 0.18153(14) 0.0208(4) Uani 1 1 d .
H10A H -0.1019 0.6255 0.1737 0.025 Uiso 1 1 calc R
C17 C 0.12833(12) 1.1063(2) 0.01834(13) 0.0200(4) Uani 1 1 d .
H17A H 0.0846 1.1625 0.0273 0.024 Uiso 1 1 calc R
C11 C -0.09969(12) 0.7865(3) 0.09893(15) 0.0265(5) Uani 1 1 d .
H11A H -0.1526 0.7737 0.0772 0.040 Uiso 1 1 calc R
H11B H -0.0611 0.7458 0.0631 0.040 Uiso 1 1 calc R
H11C H -0.0888 0.8811 0.1035 0.040 Uiso 1 1 calc R
C8 C 0.01186(10) 0.92475(18) 0.23843(11) 0.0135(3) Uani 1 1 d .
C13 C -0.00602(12) 0.6856(2) 0.32938(13) 0.0203(4) Uani 1 1 d .
H13A H -0.0502 0.7359 0.3544 0.024 Uiso 1 1 calc R
O2 O 0.18606(12) 0.4619(2) 0.26518(13) 0.0378(4) Uani 1 1 d .
C19 C 0.25004(12) 1.0618(2) -0.05083(12) 0.0207(4) Uani 1 1 d .
C7 C -0.01515(11) 0.9875(2) 0.30763(12) 0.0160(3) Uani 1 1 d .
H7A H -0.0440 0.9371 0.3455 0.019 Uiso 1 1 calc R
C23 C 0.25580(13) 0.6342(2) 0.02399(14) 0.0227(4) Uani 1 1 d .
H23A H 0.3054 0.6807 0.0088 0.027 Uiso 1 1 calc R
O1 O 0.00891(15) 0.4679(3) 0.04611(16) 0.0571(7) Uani 1 1 d .
C5 C 0.04182(11) 1.19167(19) 0.26829(13) 0.0177(3) Uani 1 1 d .
H5A H 0.0541 1.2813 0.2791 0.021 Uiso 1 1 calc R
C1 C 0.04486(14) 0.5364(3) 0.08576(15) 0.0309(5) Uani 1 1 d .
C21 C 0.19563(11) 0.8983(2) 0.04248(12) 0.0164(3) Uani 1 1 d .
C22 C 0.31442(14) 1.1051(3) -0.10678(15) 0.0298(5) Uani 1 1 d .
H22A H 0.3533 1.0344 -0.1120 0.045 Uiso 1 1 calc R
H22B H 0.3399 1.1843 -0.0853 0.045 Uiso 1 1 calc R
H22C H 0.2920 1.1249 -0.1594 0.045 Uiso 1 1 calc R
C24 C 0.20804(14) 0.6105(3) -0.05217(14) 0.0277(5) Uani 1 1 d .
H24A H 0.2383 0.5550 -0.0890 0.042 Uiso 1 1 calc R
H24B H 0.1965 0.6952 -0.0779 0.042 Uiso 1 1 calc R
H24C H 0.1587 0.5661 -0.0385 0.042 Uiso 1 1 calc R
C14 C 0.06797(14) 0.7112(2) 0.37896(14) 0.0261(4) Uani 1 1 d .
H14A H 0.0599 0.6788 0.4336 0.039 Uiso 1 1 calc R
H14B H 0.0787 0.8062 0.3803 0.039 Uiso 1 1 calc R
H14C H 0.1126 0.6651 0.3547 0.039 Uiso 1 1 calc R
C25 C 0.27810(16) 0.5013(3) 0.06253(18) 0.0350(5) Uani 1 1 d .
H25A H 0.3065 0.4471 0.0235 0.053 Uiso 1 1 calc R
H25B H 0.2303 0.4552 0.0794 0.053 Uiso 1 1 calc R
H25C H 0.3117 0.5171 0.1092 0.053 Uiso 1 1 calc R
C27 C 0.35804(13) 0.8211(3) 0.14279(17) 0.0344(6) Uani 1 1 d .
H27A H 0.3933 0.8379 0.1880 0.052 Uiso 1 1 calc R
H27B H 0.3519 0.9020 0.1114 0.052 Uiso 1 1 calc R
H27C H 0.3804 0.7517 0.1089 0.052 Uiso 1 1 calc R
C26 C 0.27805(12) 0.7768(2) 0.17399(13) 0.0231(4) Uani 1 1 d .
H26A H 0.2870 0.6932 0.2044 0.028 Uiso 1 1 calc R
C9 C -0.03077(16) 1.1807(2) 0.40045(15) 0.0306(5) Uani 1 1 d .
H9A H -0.0602 1.1146 0.4310 0.046 Uiso 1 1 calc R
H9B H -0.0651 1.2556 0.3882 0.046 Uiso 1 1 calc R
H9C H 0.0142 1.2113 0.4321 0.046 Uiso 1 1 calc R
C15 C -0.02845(16) 0.5391(2) 0.32915(16) 0.0310(5) Uani 1 1 d .
H15A H -0.0345 0.5083 0.3844 0.046 Uiso 1 1 calc R
H15B H 0.0129 0.4881 0.3026 0.046 Uiso 1 1 calc R
H15C H -0.0781 0.5274 0.3003 0.046 Uiso 1 1 calc R
C12 C -0.16165(13) 0.7701(3) 0.23491(17) 0.0298(5) Uani 1 1 d .
H12A H -0.2119 0.7544 0.2079 0.045 Uiso 1 1 calc R
H12B H -0.1556 0.8647 0.2454 0.045 Uiso 1 1 calc R
H12C H -0.1606 0.7217 0.2857 0.045 Uiso 1 1 calc R
C28 C 0.24474(15) 0.8765(2) 0.23362(15) 0.0291(5) Uani 1 1 d .
H28A H 0.2844 0.8963 0.2744 0.044 Uiso 1 1 calc R
H28B H 0.1980 0.8394 0.2593 0.044 Uiso 1 1 calc R
H28C H 0.2305 0.9578 0.2054 0.044 Uiso 1 1 calc R
H1A H 0.0710(19) 0.860(3) 0.115(2) 0.022(7) Uiso 1 1 d .

loop_
_atom_site_aniso_label
_atom_site_aniso_U_11
_atom_site_aniso_U_22
_atom_site_aniso_U_33
_atom_site_aniso_U_23
_atom_site_aniso_U_13
_atom_site_aniso_U_12
Ni1 0.01465(11) 0.01622(12) 0.01877(12) -0.00241(10) 0.00097(10) -0.00116(8)
P2 0.0116(2) 0.0185(2) 0.0170(2) -0.00080(18) -0.00272(16) -0.00080(15)
P1 0.0114(2) 0.0138(2) 0.0158(2) -0.00013(16) 0.00191(16) -0.00191(15)
C3 0.0111(7) 0.0177(8) 0.0132(8) -0.0002(6) -0.0001(6) -0.0002(6)
C4 0.0151(8) 0.0164(9) 0.0200(10) -0.0009(6) 0.0026(7) -0.0030(6)
C6 0.0153(8) 0.0209(9) 0.0182(9) -0.0031(7) 0.0019(7) 0.0036(7)
N1 0.0178(7) 0.0161(7) 0.0167(8) -0.0007(6) 0.0048(6) -0.0032(6)
C18 0.0211(9) 0.0261(10) 0.0163(10) 0.0042(7) -0.0025(8) -0.0048(8)
C2 0.0252(10) 0.0216(9) 0.0301(11) 0.0017(9) 0.0055(9) 0.0020(7)
C20 0.0127(8) 0.0283(10) 0.0192(10) -0.0007(8) 0.0011(7) -0.0018(7)
C16 0.0144(8) 0.0215(9) 0.0128(8) -0.0009(7) 0.0017(6) -0.0040(7)
C10 0.0130(8) 0.0226(10) 0.0267(10) -0.0021(8) -0.0003(7) -0.0048(7)
C17 0.0164(9) 0.0230(9) 0.0207(10) 0.0007(8) 0.0012(7) -0.0005(7)
C11 0.0231(10) 0.0304(12) 0.0259(11) 0.0024(9) -0.0104(8) -0.0054(8)
C8 0.0102(7) 0.0161(8) 0.0143(9) 0.0006(6) -0.0003(6) 0.0006(6)
C13 0.0234(9) 0.0188(9) 0.0188(10) 0.0028(7) 0.0054(7) -0.0017(7)
O2 0.0376(9) 0.0347(10) 0.0410(11) 0.0114(8) 0.0010(8) 0.0107(8)
C19 0.0164(8) 0.0316(10) 0.0140(9) 0.0015(7) -0.0005(7) -0.0071(8)
C7 0.0136(8) 0.0183(9) 0.0160(9) -0.0001(7) 0.0024(7) 0.0002(6)
C23 0.0136(9) 0.0270(11) 0.0274(11) -0.0019(8) 0.0020(8) 0.0038(7)
O1 0.0524(13) 0.0693(17) 0.0495(13) -0.0333(13) 0.0031(11) -0.0296(12)
C5 0.0164(8) 0.0156(8) 0.0210(9) -0.0011(7) -0.0021(7) 0.0012(6)
C1 0.0276(11) 0.0363(12) 0.0289(12) -0.0110(10) 0.0080(9) -0.0082(9)
C21 0.0142(8) 0.0208(8) 0.0142(9) -0.0010(7) -0.0013(6) -0.0027(7)
C22 0.0231(10) 0.0423(13) 0.0241(11) 0.0043(10) 0.0079(9) -0.0097(9)
C24 0.0259(11) 0.0342(12) 0.0231(11) -0.0090(9) 0.0012(8) 0.0058(9)
C14 0.0288(11) 0.0297(11) 0.0197(10) 0.0068(8) -0.0002(8) 0.0003(9)
C25 0.0334(12) 0.0315(12) 0.0401(14) 0.0020(10) 0.0035(11) 0.0156(10)
C27 0.0153(9) 0.0529(15) 0.0349(14) 0.0016(11) -0.0076(9) -0.0107(9)
C26 0.0166(8) 0.0306(10) 0.0222(11) 0.0030(8) -0.0061(7) -0.0056(8)
C9 0.0366(12) 0.0261(11) 0.0292(12) -0.0088(9) 0.0137(10) 0.0016(9)
C15 0.0397(13) 0.0213(10) 0.0318(12) 0.0053(9) 0.0112(10) -0.0045(9)
C12 0.0125(8) 0.0370(12) 0.0399(14) -0.0086(10) 0.0035(9) -0.0031(8)
C28 0.0274(11) 0.0371(13) 0.0228(11) -0.0066(9) -0.0072(9) -0.0082(9)

loop_
_atom_type_symbol
_atom_type_description
_atom_type_scat_dispersion_real
_atom_type_scat_dispersion_imag
_atom_type_scat_source
C C 0.0033 0.0016 'International Tables Vol C Tables 4.2.6.8 and 6.1.1.4'
H H 0.0000 0.0000 'International Tables Vol C Tables 4.2.6.8 and 6.1.1.4'
N N 0.0061 0.0033 'International Tables Vol C Tables 4.2.6.8 and 6.1.1.4'
O O 0.0106 0.0060 'International Tables Vol C Tables 4.2.6.8 and 6.1.1.4'
P P 0.1023 0.0942 'International Tables Vol C Tables 4.2.6.8 and 6.1.1.4'
Ni Ni 0.3393 1.1124 'International Tables Vol C Tables 4.2.6.8 and 6.1.1.4'

loop_
_geom_angle_atom_site_label_1
_geom_angle_atom_site_label_2
_geom_angle_atom_site_label_3
_geom_angle
C1 Ni1 C2 111.25(12)
C1 Ni1 P1 104.20(8)
C2 Ni1 P1 108.54(8)
C1 Ni1 P2 112.25(8)
C2 Ni1 P2 99.39(7)
P1 Ni1 P2 121.15(2)
C21 P2 C23 102.17(10)
C21 P2 C26 101.72(10)
C23 P2 C26 103.27(10)
C21 P2 Ni1 125.20(6)
C23 P2 Ni1 112.75(7)
C26 P2 Ni1 109.26(7)
C8 P1 C10 103.11(9)
C8 P1 C13 102.06(9)
C10 P1 C13 103.01(10)
C8 P1 Ni1 121.44(6)
C10 P1 Ni1 112.32(7)
C13 P1 Ni1 112.82(7)
N1 C3 C4 122.58(17)
N1 C3 C8 118.41(16)
C4 C3 C8 119.01(17)
C5 C4 C3 120.58(18)
C7 C6 C5 117.54(19)
C7 C6 C9 120.3(2)
C5 C6 C9 122.07(19)
C3 N1 C16 124.91(16)
C17 C18 C19 120.7(2)
O2 C2 Ni1 177.5(2)
C19 C20 C21 122.8(2)
C17 C16 C21 120.36(18)
C17 C16 N1 119.78(18)
C21 C16 N1 119.65(18)
C11 C10 C12 110.41(19)
C11 C10 P1 110.44(14)
C12 C10 P1 114.81(16)
C18 C17 C16 120.6(2)
C7 C8 C3 118.01(17)
C7 C8 P1 122.46(15)
C3 C8 P1 119.34(14)
C14 C13 C15 111.8(2)
C14 C13 P1 111.53(14)
C15 C13 P1 109.82(15)
C20 C19 C18 118.22(19)
C20 C19 C22 121.2(2)
C18 C19 C22 120.5(2)
C6 C7 C8 123.12(18)
C24 C23 C25 110.0(2)
C24 C23 P2 111.89(15)
C25 C23 P2 110.52(17)
C4 C5 C6 121.43(18)
O1 C1 Ni1 174.5(3)
C20 C21 C16 117.27(19)
C20 C21 P2 122.62(16)
C16 C21 P2 120.09(15)
C27 C26 C28 111.1(2)
C27 C26 P2 116.10(16)
C28 C26 P2 109.26(15)

loop_
_geom_bond_atom_site_label_1
_geom_bond_atom_site_label_2
_geom_bond_distance
Ni1 C1 1.775(2)
Ni1 C2 1.779(2)
Ni1 P1 2.2770(6)
Ni1 P2 2.2838(6)
P2 C21 1.850(2)
P2 C23 1.855(2)
P2 C26 1.868(2)
P1 C8 1.835(2)
P1 C10 1.861(2)
P1 C13 1.866(2)
C3 N1 1.388(2)
C3 C4 1.401(3)
C3 C8 1.420(2)
C4 C5 1.390(3)
C6 C7 1.391(3)
C6 C5 1.390(3)
C6 C9 1.505(3)
N1 C16 1.411(2)
C18 C17 1.386(3)
C18 C19 1.393(3)
C2 O2 1.148(3)
C20 C19 1.392(3)
C20 C21 1.406(3)
C16 C17 1.395(3)
C16 C21 1.409(3)
C10 C11 1.528(3)
C10 C12 1.530(3)
C8 C7 1.398(3)
C13 C14 1.530(3)
C13 C15 1.533(3)
C19 C22 1.506(3)
C23 C24 1.529(3)
C23 C25 1.541(3)
O1 C1 1.138(3)
C27 C26 1.526(3)
C26 C28 1.528(3)
